data_4516080
loop_
_publ_author_name
'Yunusova, Sevilya N.'
'Bolotin, Dmitrii S.'
'Suslonov, Vitalii V.'
'Vovk, Mikhail A.'
'Tolstoy, Peter M.'
'Kukushkin, Vadim Yu'

_publ_section_title
;
 3-Dialkylamino-1,2,4-triazoles via Zn<sup>II</sup>-Catalyzed Acyl
 Hydrazide-Dialkylcyanamide Coupling.
;
_journal_issue 7
_journal_name_full 'ACS omega'
_journal_page_first 7224
_journal_page_last 7234
_journal_paper_doi 10.1021/acsomega.8b01047
_journal_volume 3
_journal_year 2018
_chemical_formula_moiety 'C11 H14 N4 O'
_chemical_formula_sum 'C11 H14 N4 O'
_chemical_formula_weight 218.26
_space_group_crystal_system tetragonal
_space_group_IT_number 88
_space_group_name_Hall '-I 4ad'
_space_group_name_H-M_alt 'I 41/a :2'
_atom_sites_solution_hydrogens geom
_atom_sites_solution_primary iterative
_audit_creation_date 2017-12-13
_audit_creation_method
;
Olex2 1.2
(compiled 2017.08.10 svn.r3458 for OlexSys, GUI svn.r5381)
;
_cell_angle_alpha 90
_cell_angle_beta 90
_cell_angle_gamma 90
_cell_formula_units_Z 16
_cell_length_a 14.9349(4)
_cell_length_b 14.9349(4)
_cell_length_c 20.2420(6)
_cell_measurement_reflns_used 2152
_cell_measurement_temperature 200(2)
_cell_measurement_theta_max 75.2710
_cell_measurement_theta_min 3.6570
_cell_volume 4515.0(2)
_computing_cell_refinement 'CrysAlisPro 1.171.38.46 (Rigaku OD, 2015)'
_computing_data_collection 'CrysAlisPro 1.171.38.46 (Rigaku OD, 2015)'
_computing_data_reduction 'CrysAlisPro 1.171.38.46 (Rigaku OD, 2015)'
_computing_molecular_graphics 'Olex2 (Dolomanov et al., 2009)'
_computing_publication_material 'Olex2 (Dolomanov et al., 2009)'
_computing_structure_refinement 'ShelXL (Sheldrick, 2015)'
_computing_structure_solution
;
Superflip (Palatinus & Chapuis, 2007;Palatinus & van der Lee, 2008;
Palatinus et al., 2012)
;
_diffrn_ambient_environment N~2~
_diffrn_ambient_temperature 200(2)
_diffrn_detector 'CCD plate'
_diffrn_detector_area_resol_mean 10.3829
_diffrn_detector_type Atlas
_diffrn_measured_fraction_theta_full 1.000
_diffrn_measured_fraction_theta_max 1.000
_diffrn_measurement_details
;
List of Runs (angles in degrees, time in seconds):

  # Type    Start    End  Width  t~exp~   \w     \q     \k     \f   Frames
--------------------------------------------------------------------------
  1  \w    -50.00  38.00   1.00   45.00    --  -40.38  77.00   0.00   88
  2  \w    -24.00   9.00   1.00   45.00    --  -40.38  77.00-180.00   33
  3  \w     97.00 156.00   1.00   75.00    --  113.00  77.00-150.00   59
  4  \w     80.00 171.00   1.00   75.00    --  113.00  77.00 -60.00   91
  5  \w    121.00 163.00   1.00   75.00    --  113.00  77.00  45.00   42
  6  \w     79.00 169.00   1.00   75.00    --  113.00  77.00 -90.00   90
  7  \w     58.00 127.00   1.00   45.00    --   40.38 178.00   0.00   69
;
_diffrn_measurement_device 'four-circle diffractometer'
_diffrn_measurement_device_type 'SuperNova, Dual, Cu at zero, Atlas'
_diffrn_measurement_method '\w scans'
_diffrn_orient_matrix_type 'CrysAlisPro convention (1999,Acta A55,543-557)'
_diffrn_orient_matrix_UB_11 0.0607623000
_diffrn_orient_matrix_UB_12 -0.0137770000
_diffrn_orient_matrix_UB_13 0.0606781000
_diffrn_orient_matrix_UB_21 0.0127411000
_diffrn_orient_matrix_UB_22 -0.0988818000
_diffrn_orient_matrix_UB_23 -0.0192104000
_diffrn_orient_matrix_UB_31 0.0824551000
_diffrn_orient_matrix_UB_32 0.0256195000
_diffrn_orient_matrix_UB_33 -0.0417530000
_diffrn_radiation_monochromator mirror
_diffrn_radiation_probe x-ray
_diffrn_radiation_type CuK\a
_diffrn_radiation_wavelength 1.54184
_diffrn_reflns_av_R_equivalents 0.0231
_diffrn_reflns_av_unetI/netI 0.0250
_diffrn_reflns_Laue_measured_fraction_full 1.000
_diffrn_reflns_Laue_measured_fraction_max 1.000
_diffrn_reflns_limit_h_max 13
_diffrn_reflns_limit_h_min -14
_diffrn_reflns_limit_k_max 18
_diffrn_reflns_limit_k_min -18
_diffrn_reflns_limit_l_max 20
_diffrn_reflns_limit_l_min -24
_diffrn_reflns_number 5852
_diffrn_reflns_point_group_measured_fraction_full 1.000
_diffrn_reflns_point_group_measured_fraction_max 1.000
_diffrn_reflns_theta_full 67.684
_diffrn_reflns_theta_max 69.873
_diffrn_reflns_theta_min 3.678
_diffrn_source 'micro-focus sealed X-ray tube'
_diffrn_source_type 'SuperNova (Cu) X-ray Source'
_exptl_absorpt_coefficient_mu 0.707
_exptl_absorpt_correction_T_max 1.00000
_exptl_absorpt_correction_T_min 0.89251
_exptl_absorpt_correction_type multi-scan
_exptl_absorpt_process_details
;
CrysAlisPro 1.171.38.46 (Rigaku Oxford Diffraction, 2015)
Empirical absorption correction using spherical harmonics,
 implemented in SCALE3 ABSPACK scaling algorithm.
;
_exptl_crystal_colour 'clear colourless'
_exptl_crystal_colour_lustre clear
_exptl_crystal_colour_primary colourless
_exptl_crystal_density_diffrn 1.284
_exptl_crystal_description prism
_exptl_crystal_F_000 1856
_exptl_crystal_size_max 0.1
_exptl_crystal_size_mid 0.07
_exptl_crystal_size_min 0.07
_refine_diff_density_max 0.220
_refine_diff_density_min -0.218
_refine_diff_density_rms 0.040
_refine_ls_extinction_method none
_refine_ls_goodness_of_fit_ref 1.030
_refine_ls_hydrogen_treatment constr
_refine_ls_matrix_type full
_refine_ls_number_parameters 148
_refine_ls_number_reflns 2144
_refine_ls_number_restraints 0
_refine_ls_restrained_S_all 1.030
_refine_ls_R_factor_all 0.0634
_refine_ls_R_factor_gt 0.0481
_refine_ls_shift/su_max 0.000
_refine_ls_shift/su_mean 0.000
_refine_ls_structure_factor_coef Fsqd
_refine_ls_weighting_details 'w=1/[\s^2^(Fo^2^)+(0.0826P)^2^+1.4786P] where P=(Fo^2^+2Fc^2^)/3'
_refine_ls_weighting_scheme calc
_refine_ls_wR_factor_gt 0.1320
_refine_ls_wR_factor_ref 0.1477
_reflns_Friedel_coverage 0.000
_reflns_number_gt 1645
_reflns_number_total 2144
_reflns_threshold_expression 'I > 2\s(I)'
_cod_data_source_file ao8b01047_si_002.cif
_cod_data_source_block 6
_cod_original_cell_volume 4515.0(3)
_cod_original_sg_symbol_H-M 'I 41/a'
_cod_database_code 4516080
_shelx_shelxl_version_number 2014/7
_shelx_space_group_comment
;
The symmetry employed for this shelxl refinement is uniquely defined
by the following loop, which should always be used as a source of
symmetry information in preference to the above space-group names.
They are only intended as comments.
;
_shelx_estimated_absorpt_t_max 0.952
_shelx_estimated_absorpt_t_min 0.933
_reflns_odcompleteness_completeness 100.00
_reflns_odcompleteness_iscentric 1
_reflns_odcompleteness_theta 72.42
_olex2_refinement_description
;
1. Fixed Uiso
 At 1.2 times of:
  All C(H) groups, All N(H) groups
 At 1.5 times of:
  All C(H,H,H) groups
2.a Aromatic/amide H refined with riding coordinates:
 N1(H1), C6(H6), C10(H10), C8(H8), C9(H9)
2.b Idealised Me refined as rotating group:
 C5(H5A,H5B,H5C), C11(H11A,H11B,H11C), C4(H4A,H4B,H4C)
;
_olex2_submission_special_instructions 'No special instructions were received'
_oxdiff_exptl_absorpt_empirical_details
;
Empirical correction (ABSPACK) includes:
- Absorption correction using spherical harmonics
- Frame scaling
;
_oxdiff_exptl_absorpt_empirical_full_max 1.127
_oxdiff_exptl_absorpt_empirical_full_min 0.811

loop_
_space_group_symop_operation_xyz
'x, y, z'
'-y+3/4, x+1/4, z+1/4'
'-x+1/2, -y, z+1/2'
'y+3/4, -x+3/4, z+3/4'
'x+1/2, y+1/2, z+1/2'
'-y+5/4, x+3/4, z+3/4'
'-x+1, -y+1/2, z+1'
'y+5/4, -x+5/4, z+5/4'
'-x, -y, -z'
'y-3/4, -x-1/4, -z-1/4'
'x-1/2, y, -z-1/2'
'-y-3/4, x-3/4, -z-3/4'
'-x+1/2, -y+1/2, -z+1/2'
'y-1/4, -x+1/4, -z+1/4'
'x, y+1/2, -z'
'-y-1/4, x-1/4, -z-1/4'

loop_
_atom_site_label
_atom_site_type_symbol
_atom_site_fract_x
_atom_site_fract_y
_atom_site_fract_z
_atom_site_U_iso_or_equiv
_atom_site_adp_type
_atom_site_occupancy
_atom_site_site_symmetry_order
_atom_site_calc_flag
_atom_site_refinement_flags_posn
N2 N 0.41275(10) 0.64699(10) 0.56977(7) 0.0432(4) Uani 1 1 d .
O1 O 0.13504(10) 0.64902(11) 0.34987(8) 0.0649(5) Uani 1 1 d .
N1 N 0.50288(10) 0.63406(11) 0.56131(7) 0.0456(4) Uani 1 1 d .
H1 H 0.5429 0.6324 0.5932 0.055 Uiso 1 1 calc R
N3 N 0.44553(10) 0.62853(12) 0.46157(7) 0.0475(4) Uani 1 1 d .
C1 C 0.38221(12) 0.64265(11) 0.50861(8) 0.0395(4) Uani 1 1 d .
N4 N 0.60431(12) 0.61325(18) 0.47283(9) 0.0766(7) Uani 1 1 d .
C2 C 0.28607(12) 0.65274(11) 0.49352(9) 0.0408(4) Uani 1 1 d .
C3 C 0.52061(12) 0.62431(14) 0.49667(9) 0.0471(5) Uani 1 1 d .
C7 C 0.16855(13) 0.65557(12) 0.41244(10) 0.0491(5) Uani 1 1 d .
C6 C 0.25862(12) 0.64618(12) 0.42766(9) 0.0438(4) Uani 1 1 d .
H6 H 0.3012 0.6354 0.3937 0.053 Uiso 1 1 calc R
C10 C 0.22370(13) 0.66876(14) 0.54301(10) 0.0509(5) Uani 1 1 d .
H10 H 0.2423 0.6727 0.5878 0.061 Uiso 1 1 calc R
C5 C 0.61925(16) 0.6047(2) 0.40341(11) 0.0756(8) Uani 1 1 d .
H5A H 0.5661 0.5788 0.3825 0.113 Uiso 1 1 calc GR
H5B H 0.6709 0.5657 0.3957 0.113 Uiso 1 1 calc GR
H5C H 0.6310 0.6639 0.3844 0.113 Uiso 1 1 calc GR
C8 C 0.10618(14) 0.67214(14) 0.46161(12) 0.0578(6) Uani 1 1 d .
H8 H 0.0446 0.6788 0.4508 0.069 Uiso 1 1 calc R
C11 C 0.19748(18) 0.64966(16) 0.29711(11) 0.0669(6) Uani 1 1 d .
H11A H 0.1653 0.6492 0.2549 0.100 Uiso 1 1 calc GR
H11B H 0.2358 0.5965 0.3000 0.100 Uiso 1 1 calc GR
H11C H 0.2345 0.7037 0.2999 0.100 Uiso 1 1 calc GR
C9 C 0.13409(14) 0.67898(15) 0.52664(12) 0.0589(6) Uani 1 1 d .
H9 H 0.0915 0.6908 0.5604 0.071 Uiso 1 1 calc R
C4 C 0.67911(14) 0.60583(17) 0.51721(12) 0.0643(6) Uani 1 1 d .
H4A H 0.6672 0.6409 0.5572 0.096 Uiso 1 1 calc GR
H4B H 0.7331 0.6287 0.4955 0.096 Uiso 1 1 calc GR
H4C H 0.6880 0.5429 0.5291 0.096 Uiso 1 1 calc GR

loop_
_atom_site_aniso_label
_atom_site_aniso_U_11
_atom_site_aniso_U_22
_atom_site_aniso_U_33
_atom_site_aniso_U_23
_atom_site_aniso_U_13
_atom_site_aniso_U_12
N2 0.0450(8) 0.0507(9) 0.0338(8) -0.0068(6) -0.0017(6) 0.0011(6)
O1 0.0567(9) 0.0706(10) 0.0673(10) 0.0081(8) -0.0228(8) -0.0047(7)
N1 0.0436(8) 0.0594(10) 0.0337(7) -0.0084(7) -0.0076(6) 0.0053(7)
N3 0.0423(8) 0.0658(10) 0.0344(7) -0.0102(7) -0.0034(6) 0.0024(7)
C1 0.0448(9) 0.0410(9) 0.0327(8) -0.0046(7) -0.0014(7) -0.0022(7)
N4 0.0446(10) 0.141(2) 0.0438(10) -0.0226(11) -0.0035(8) 0.0176(11)
C2 0.0425(10) 0.0364(9) 0.0436(9) 0.0001(7) -0.0026(7) -0.0033(7)
C3 0.0456(10) 0.0609(11) 0.0347(9) -0.0111(8) -0.0037(7) 0.0048(8)
C7 0.0482(10) 0.0409(10) 0.0581(11) 0.0090(8) -0.0131(9) -0.0058(8)
C6 0.0457(10) 0.0402(9) 0.0455(10) 0.0012(8) -0.0030(8) -0.0012(7)
C10 0.0497(11) 0.0535(11) 0.0495(10) -0.0007(9) 0.0038(9) -0.0054(9)
C5 0.0573(13) 0.120(2) 0.0498(12) -0.0203(13) 0.0112(10) -0.0011(13)
C8 0.0401(10) 0.0522(11) 0.0810(15) 0.0132(11) -0.0042(10) -0.0028(8)
C11 0.0804(16) 0.0643(14) 0.0559(13) -0.0035(11) -0.0233(12) 0.0043(12)
C9 0.0459(11) 0.0611(13) 0.0698(14) 0.0042(11) 0.0088(10) -0.0021(9)
C4 0.0450(11) 0.0835(16) 0.0644(13) -0.0163(12) -0.0072(10) 0.0111(10)

loop_
_atom_type_symbol
_atom_type_description
_atom_type_scat_dispersion_real
_atom_type_scat_dispersion_imag
_atom_type_scat_source
C C 0.0181 0.0091 'International Tables Vol C Tables 4.2.6.8 and 6.1.1.4'
H H 0.0000 0.0000 'International Tables Vol C Tables 4.2.6.8 and 6.1.1.4'
N N 0.0311 0.0180 'International Tables Vol C Tables 4.2.6.8 and 6.1.1.4'
O O 0.0492 0.0322 'International Tables Vol C Tables 4.2.6.8 and 6.1.1.4'

loop_
_geom_angle_atom_site_label_1
_geom_angle_atom_site_label_2
_geom_angle_atom_site_label_3
_geom_angle
C1 N2 N1 102.43(13)
C7 O1 C11 117.21(16)
C3 N1 N2 109.31(14)
C3 N3 C1 102.70(15)
N2 C1 N3 115.10(16)
N2 C1 C2 121.67(16)
N3 C1 C2 123.23(15)
C3 N4 C5 120.47(18)
C3 N4 C4 120.36(18)
C5 N4 C4 119.11(18)
C6 C2 C1 118.40(16)
C10 C2 C1 121.39(17)
C10 C2 C6 120.22(17)
N1 C3 N4 122.96(17)
N3 C3 N1 110.45(16)
N3 C3 N4 126.58(17)
O1 C7 C6 123.65(19)
O1 C7 C8 115.65(18)
C8 C7 C6 120.70(19)
C7 C6 C2 119.27(18)
C9 C10 C2 119.58(19)
C9 C8 C7 119.58(19)
C8 C9 C10 120.6(2)

loop_
_geom_bond_atom_site_label_1
_geom_bond_atom_site_label_2
_geom_bond_distance
N2 N1 1.371(2)
N2 C1 1.321(2)
O1 C7 1.365(2)
O1 C11 1.418(3)
N1 C3 1.343(2)
N3 C1 1.359(2)
N3 C3 1.329(2)
C1 C2 1.476(2)
N4 C3 1.350(2)
N4 C5 1.429(3)
N4 C4 1.438(3)
C2 C6 1.398(2)
C2 C10 1.389(3)
C7 C6 1.387(3)
C7 C8 1.385(3)
C10 C9 1.387(3)
C8 C9 1.384(3)
